data_4070515
loop_
_publ_author_name
'Begum, Noorjahan'
'Hyder, Md. Iqbal'
'Hassan, Mohammad R.'
'Kabir, Shariff E.'
'Bennett, Dennis W.'
'Haworth, Daniel T.'
'Siddiquee, Tasneem A.'
'Rokhsana, Dalia'
'Sharmin, Ayesha'
'Rosenberg, Edward'

_publ_section_title
;
 Facile E&#x2212;E and E&#x2212;C Bond Activation of PhEEPh (E = Te, Se,
 S) by Ruthenium Carbonyl Clusters: Formation of Di- and Triruthenium
 Complexes Bearing Bridging dppm and Phenylchalcogenide and Capping
 Chalcogenido Ligands
;
_journal_issue 7
_journal_name_full Organometallics
_journal_page_first 1550
_journal_paper_doi 10.1021/om701042s
_journal_volume 27
_journal_year 2008
_chemical_formula_sum 'C43 H32 O6 P2 Ru3 Te4'
_chemical_formula_weight 1520.24
_chemical_name_systematic
;
 ?
;
_space_group_IT_number 61
_symmetry_space_group_name_Hall '-P 2ac 2ab'
_symmetry_space_group_name_H-M 'P b c a'
_atom_sites_solution_hydrogens geom
_atom_sites_solution_primary direct
_atom_sites_solution_secondary difmap
_audit_conform_dict_location ftp://ftp.iucr.org/pub/cif_core.dic
_audit_conform_dict_name cif_core.dic
_audit_conform_dict_version 2.2
_audit_creation_date 2004-07-29T13:16:37-00:00
_audit_creation_method 'WinGX routine CIF_UPDATE'
_cell_angle_alpha 90.000(5)
_cell_angle_beta 90.000(5)
_cell_angle_gamma 90.000(5)
_cell_formula_units_Z 8
_cell_length_a 19.621(5)
_cell_length_b 22.168(5)
_cell_length_c 23.948(5)
_cell_measurement_temperature 296(2)
_cell_volume 10416(4)
_computing_structure_refinement 'SHELXL-97 (Sheldrick, 1997)'
_diffrn_ambient_temperature 296(2)
_diffrn_measured_fraction_theta_full 0.532
_diffrn_measured_fraction_theta_max 0.532
_diffrn_radiation_monochromator graphite
_diffrn_radiation_type MoK\a
_diffrn_radiation_wavelength 0.71069
_diffrn_reflns_av_R_equivalents 0.0314
_diffrn_reflns_av_unetI/netI 0.0486
_diffrn_reflns_limit_h_max 1
_diffrn_reflns_limit_h_min -23
_diffrn_reflns_limit_k_max 1
_diffrn_reflns_limit_k_min -21
_diffrn_reflns_limit_l_max 23
_diffrn_reflns_limit_l_min -1
_diffrn_reflns_number 5950
_diffrn_reflns_theta_full 24.99
_diffrn_reflns_theta_max 24.99
_diffrn_reflns_theta_min 1.84
_exptl_absorpt_coefficient_mu 3.156
_exptl_absorpt_correction_type none
_exptl_crystal_density_diffrn 1.939
_exptl_crystal_density_method 'not measured'
_exptl_crystal_F_000 5664
_exptl_crystal_size_max 0.29
_exptl_crystal_size_mid 0.16
_exptl_crystal_size_min 0.15
_refine_diff_density_max 1.116
_refine_diff_density_min -0.741
_refine_diff_density_rms 0.144
_refine_ls_extinction_method none
_refine_ls_goodness_of_fit_ref 1.032
_refine_ls_hydrogen_treatment mixed
_refine_ls_matrix_type full
_refine_ls_number_parameters 523
_refine_ls_number_reflns 4883
_refine_ls_number_restraints 0
_refine_ls_restrained_S_all 1.032
_refine_ls_R_factor_all 0.082
_refine_ls_R_factor_gt 0.0528
_refine_ls_shift/su_max 0.839
_refine_ls_shift/su_mean 0.044
_refine_ls_structure_factor_coef Fsqd
_refine_ls_weighting_details 'calc w=1/[\s^2^(Fo^2^)+(0.0811P)^2^+64.3247P] where P=(Fo^2^+2Fc^2^)/3'
_refine_ls_weighting_scheme calc
_refine_ls_wR_factor_gt 0.1325
_refine_ls_wR_factor_ref 0.1512
_reflns_number_gt 3498
_reflns_number_total 4883
_reflns_threshold_expression >2sigma(I)
_cod_data_source_file cif_compound_3.cif
_cod_data_source_block Compound_3
_cod_database_code 4070515

loop_
_symmetry_equiv_pos_as_xyz
'x, y, z'
'-x+1/2, -y, z+1/2'
'x+1/2, -y+1/2, -z'
'-x, y+1/2, -z+1/2'
'-x, -y, -z'
'x-1/2, y, -z-1/2'
'-x-1/2, y-1/2, z'
'x, -y-1/2, z-1/2'

loop_
_atom_site_label
_atom_site_type_symbol
_atom_site_fract_x
_atom_site_fract_y
_atom_site_fract_z
_atom_site_U_iso_or_equiv
_atom_site_adp_type
_atom_site_occupancy
_atom_site_symmetry_multiplicity
_atom_site_calc_flag
_atom_site_refinement_flags
Te1 Te 0.37361(5) 0.07137(5) 0.58652(5) 0.0534(4) Uani 1 1 d .
Te2 Te 0.20765(5) 0.11739(5) 0.58559(4) 0.0508(4) Uani 1 1 d .
Ru2 Ru 0.30209(7) 0.13062(6) 0.67035(5) 0.0480(4) Uani 1 1 d .
Ru1 Ru 0.30014(7) 0.12116(6) 0.49840(5) 0.0496(4) Uani 1 1 d .
Te4 Te 0.26787(7) 0.01659(5) 0.70007(5) 0.0661(4) Uani 1 1 d .
Te3 Te 0.26582(7) 0.00456(5) 0.48015(5) 0.0674(4) Uani 1 1 d .
Ru3 Ru 0.25772(7) -0.00032(6) 0.59066(6) 0.0560(4) Uani 1 1 d .
P1 P 0.3341(2) 0.22108(19) 0.51309(17) 0.0479(11) Uani 1 1 d .
P2 P 0.3415(2) 0.22628(19) 0.64461(18) 0.0523(12) Uani 1 1 d .
C2 C 0.4344(10) 0.2394(9) 0.6439(7) 0.069(5) Uani 1 1 d .
C35 C 0.2259(12) 0.3332(8) 0.3780(11) 0.085(7) Uani 1 1 d .
H35 H 0.2033 0.3548 0.3504 0.103 Uiso 1 1 calc R
C32 C 0.2920(8) 0.2695(7) 0.4617(7) 0.050(4) Uani 1 1 d .
C37 C 0.3133(10) 0.2661(8) 0.4070(8) 0.071(5) Uani 1 1 d .
H37 H 0.3508 0.2424 0.398 0.085 Uiso 1 1 calc R
C38 C 0.4238(9) 0.2415(9) 0.5012(7) 0.058(5) Uani 1 1 d .
C5 C 0.5736(11) 0.2603(12) 0.6498(10) 0.106(8) Uani 1 1 d .
H5 H 0.6202 0.267 0.6529 0.128 Uiso 1 1 calc R
C36 C 0.2794(11) 0.2979(10) 0.3645(8) 0.080(6) Uani 1 1 d .
H36 H 0.2936 0.2947 0.3276 0.096 Uiso 1 1 calc R
C24 C 0.1650(12) -0.0003(9) 0.4500(8) 0.080(6) Uani 1 1 d .
C7 C 0.4603(12) 0.2967(8) 0.6320(9) 0.095(7) Uani 1 1 d .
H7 H 0.4309 0.3277 0.6221 0.114 Uiso 1 1 calc R
C6 C 0.5318(12) 0.3075(10) 0.6351(10) 0.103(8) Uani 1 1 d .
H6 H 0.5497 0.3454 0.6274 0.124 Uiso 1 1 calc R
O14 O 0.4005(7) 0.1286(7) 0.7683(6) 0.103(5) Uani 1 1 d .
C8 C 0.3149(12) 0.2810(8) 0.6948(8) 0.073(6) Uani 1 1 d .
C1 C 0.3105(8) 0.2582(6) 0.5776(6) 0.053(5) Uani 1 1 d .
H1A H 0.2611 0.2594 0.5793 0.063 Uiso 1 1 calc R
H1B H 0.3262 0.2996 0.5755 0.063 Uiso 1 1 calc R
C14 C 0.3668(9) 0.1284(8) 0.7292(8) 0.067(5) Uani 1 1 d .
C28 C 0.0476(12) 0.0297(11) 0.4445(10) 0.104(7) Uani 1 1 d .
H28 H 0.013 0.0556 0.456 0.124 Uiso 1 1 calc R
O31 O 0.1919(7) 0.1581(7) 0.4145(6) 0.089(4) Uani 1 1 d .
C39 C 0.4739(11) 0.1987(9) 0.5070(7) 0.069(5) Uani 1 1 d .
H39 H 0.4622 0.1594 0.5169 0.083 Uiso 1 1 calc R
C9 C 0.2491(15) 0.3017(9) 0.6920(9) 0.094(7) Uani 1 1 d .
H9 H 0.2209 0.2884 0.6633 0.113 Uiso 1 1 calc R
C33 C 0.2365(9) 0.3054(7) 0.4733(7) 0.056(5) Uani 1 1 d .
H33 H 0.2203 0.3079 0.5097 0.068 Uiso 1 1 calc R
O22 O 0.3348(9) -0.1165(7) 0.5909(7) 0.111(5) Uani 1 1 d .
C22 C 0.3068(11) -0.0709(10) 0.5912(8) 0.080(6) Uani 1 1 d .
C29 C 0.1121(13) 0.0349(11) 0.4665(9) 0.100(7) Uani 1 1 d .
H29 H 0.1198 0.0639 0.4938 0.12 Uiso 1 1 calc R
C3 C 0.4792(9) 0.1920(8) 0.6576(7) 0.063(5) Uani 1 1 d .
H3 H 0.463 0.1534 0.6649 0.076 Uiso 1 1 calc R
C31 C 0.2329(10) 0.1440(7) 0.4461(8) 0.062(5) Uani 1 1 d .
C25 C 0.1498(14) -0.0470(12) 0.4144(11) 0.137(11) Uani 1 1 d .
H25 H 0.1823 -0.0758 0.4053 0.165 Uiso 1 1 calc R
C34 C 0.2048(11) 0.3373(9) 0.4320(9) 0.082(6) Uani 1 1 d .
H34 H 0.1682 0.3622 0.4409 0.098 Uiso 1 1 calc R
C27 C 0.0355(15) -0.0121(16) 0.4075(14) 0.20(2) Uani 1 1 d .
H27 H -0.0077 -0.0151 0.3918 0.235 Uiso 1 1 calc R
C42 C 0.5099(13) 0.3146(11) 0.4778(9) 0.099(7) Uani 1 1 d .
H42 H 0.5218 0.3535 0.467 0.119 Uiso 1 1 calc R
C20 C 0.116(2) 0.0251(15) 0.8274(15) 0.177(15) Uani 1 1 d .
H20 H 0.1091 0.0283 0.8656 0.212 Uiso 1 1 calc R
C21 C 0.198(4) 0.0137(15) 0.815(2) 0.49(6) Uani 1 1 d .
H21 H 0.2375 0.0059 0.8359 0.593 Uiso 1 1 calc R
C43 C 0.4419(11) 0.2993(11) 0.4881(9) 0.094(7) Uani 1 1 d .
H43 H 0.4085 0.329 0.4861 0.112 Uiso 1 1 calc R
C13 C 0.3540(14) 0.3008(10) 0.7391(9) 0.112(8) Uani 1 1 d .
H13 H 0.3994 0.2893 0.743 0.134 Uiso 1 1 calc R
C26 C 0.083(2) -0.050(2) 0.3920(18) 0.34(4) Uani 1 1 d .
H26 H 0.0734 -0.0795 0.3657 0.409 Uiso 1 1 calc R
C40 C 0.5425(11) 0.2136(10) 0.4982(9) 0.091(7) Uani 1 1 d .
H40 H 0.5769 0.185 0.5019 0.109 Uiso 1 1 calc R
C16 C 0.1747(12) 0.0233(11) 0.7436(17) 0.156(13) Uani 1 1 d .
C41 C 0.5572(13) 0.2722(12) 0.4838(9) 0.098(7) Uani 1 1 d .
H41 H 0.6025 0.2827 0.478 0.117 Uiso 1 1 calc R
O15 O 0.1859(7) 0.1781(7) 0.7420(6) 0.090(5) Uani 1 1 d .
C15 C 0.2302(10) 0.1615(8) 0.7152(7) 0.059(5) Uani 1 1 d .
C4 C 0.5494(10) 0.2050(11) 0.6598(8) 0.089(6) Uani 1 1 d .
H4 H 0.5798 0.1742 0.6685 0.107 Uiso 1 1 calc R
C10 C 0.2234(17) 0.3426(16) 0.7319(12) 0.133(13) Uani 1 1 d .
H10 H 0.1802 0.359 0.7268 0.16 Uiso 1 1 calc R
C30 C 0.3686(11) 0.1117(9) 0.4451(8) 0.080(6) Uani 1 1 d .
C11 C 0.257(2) 0.3574(17) 0.7737(18) 0.19(3) Uani 1 1 d .
H11 H 0.237 0.3809 0.8012 0.231 Uiso 1 1 calc R
C17 C 0.1133(15) 0.0350(15) 0.7130(12) 0.151(11) Uani 1 1 d .
H17 H 0.1172 0.0381 0.6744 0.181 Uiso 1 1 calc R
C12 C 0.321(2) 0.3405(13) 0.7796(11) 0.172(17) Uani 1 1 d .
H12 H 0.3458 0.354 0.8103 0.207 Uiso 1 1 calc R
O30 O 0.4069(8) 0.1037(7) 0.4107(6) 0.097(4) Uani 1 1 d .
C18 C 0.0495(14) 0.042(2) 0.7352(15) 0.24(2) Uani 1 1 d .
H18 H 0.0101 0.0513 0.7153 0.286 Uiso 1 1 calc R
C19 C 0.054(2) 0.0317(16) 0.7999(13) 0.164(13) Uani 1 1 d .
H19 H 0.0141 0.03 0.8205 0.197 Uiso 1 1 calc R
O23 O 0.1247(8) -0.0657(7) 0.5900(7) 0.110(5) Uani 1 1 d .
C23 C 0.1736(10) -0.0407(9) 0.5904(9) 0.077(6) Uani 1 1 d .

loop_
_atom_site_aniso_label
_atom_site_aniso_U_11
_atom_site_aniso_U_22
_atom_site_aniso_U_33
_atom_site_aniso_U_23
_atom_site_aniso_U_13
_atom_site_aniso_U_12
Te1 0.0490(7) 0.0530(7) 0.0583(7) 0.0051(6) -0.0010(6) 0.0024(5)
Te2 0.0498(7) 0.0529(7) 0.0498(7) 0.0032(6) -0.0021(6) 0.0029(5)
Ru2 0.0517(9) 0.0486(8) 0.0438(9) 0.0093(7) -0.0024(7) 0.0022(7)
Ru1 0.0527(9) 0.0511(9) 0.0451(9) 0.0026(7) 0.0005(7) -0.0001(7)
Te4 0.0788(9) 0.0526(7) 0.0669(8) 0.0172(6) 0.0052(7) 0.0022(6)
Te3 0.0743(9) 0.0574(8) 0.0706(9) -0.0107(6) 0.0006(7) -0.0026(7)
Ru3 0.0549(9) 0.0439(8) 0.0692(10) 0.0035(7) -0.0030(8) -0.0011(7)
P1 0.052(3) 0.052(3) 0.040(3) 0.009(2) 0.000(2) -0.003(2)
P2 0.063(3) 0.048(3) 0.046(3) 0.005(2) -0.010(2) -0.001(2)
C2 0.073(13) 0.094(16) 0.041(11) -0.006(10) -0.015(10) -0.006(13)
C35 0.087(17) 0.051(12) 0.12(2) 0.013(13) -0.048(16) -0.005(12)
C32 0.051(11) 0.050(10) 0.049(12) -0.004(9) 0.010(9) -0.003(9)
C37 0.086(14) 0.068(13) 0.058(14) 0.013(11) 0.017(12) 0.006(11)
C38 0.054(12) 0.059(12) 0.061(12) 0.007(10) 0.004(10) -0.001(12)
C5 0.056(14) 0.13(2) 0.13(2) 0.040(18) -0.017(14) -0.039(17)
C36 0.104(17) 0.096(15) 0.042(12) 0.025(12) -0.013(12) 0.002(14)
C24 0.100(17) 0.080(14) 0.059(13) -0.021(12) 0.005(13) 0.015(13)
C7 0.13(2) 0.047(13) 0.107(17) 0.020(12) -0.041(15) -0.037(13)
C6 0.082(17) 0.093(17) 0.14(2) 0.027(15) -0.042(16) -0.043(15)
O14 0.089(11) 0.141(13) 0.077(10) 0.028(9) -0.035(9) 0.001(9)
C8 0.104(17) 0.047(11) 0.067(15) 0.019(11) -0.009(13) 0.010(12)
C1 0.058(10) 0.034(9) 0.066(11) 0.026(8) -0.017(9) 0.003(8)
C14 0.058(12) 0.080(14) 0.063(13) -0.001(11) -0.001(11) 0.021(10)
C28 0.081(18) 0.13(2) 0.104(18) -0.019(17) -0.018(15) 0.029(15)
O31 0.086(10) 0.103(11) 0.080(10) 0.013(9) -0.021(9) 0.002(9)
C39 0.085(16) 0.074(14) 0.048(12) 0.007(10) 0.005(11) -0.017(13)
C9 0.15(2) 0.074(14) 0.060(15) -0.001(12) 0.032(16) 0.007(15)
C33 0.060(12) 0.055(11) 0.054(12) 0.007(10) -0.006(10) -0.003(10)
O22 0.119(13) 0.085(11) 0.128(14) 0.011(10) 0.008(10) 0.021(10)
C22 0.088(15) 0.071(15) 0.081(15) 0.024(12) -0.006(12) -0.001(13)
C29 0.102(19) 0.109(18) 0.089(17) -0.050(14) -0.016(16) -0.008(16)
C3 0.058(13) 0.075(13) 0.057(12) 0.014(10) -0.009(10) -0.006(11)
C31 0.082(14) 0.050(11) 0.056(12) 0.016(10) -0.004(11) 0.003(10)
C25 0.13(2) 0.13(2) 0.15(2) -0.10(2) -0.03(2) 0.038(18)
C34 0.103(17) 0.091(16) 0.051(13) 0.009(12) 0.000(13) 0.006(13)
C27 0.11(2) 0.24(4) 0.24(4) -0.19(3) -0.10(3) 0.08(2)
C42 0.10(2) 0.084(17) 0.12(2) 0.019(15) 0.010(16) -0.035(16)
C20 0.26(5) 0.15(3) 0.12(3) 0.03(2) -0.01(3) 0.07(3)
C21 0.97(14) 0.09(2) 0.42(6) -0.12(3) 0.60(9) -0.20(4)
C43 0.063(16) 0.12(2) 0.099(17) 0.009(15) 0.007(13) -0.002(14)
C13 0.17(2) 0.114(19) 0.050(14) -0.020(14) -0.025(16) -0.033(18)
C26 0.19(4) 0.51(8) 0.32(5) -0.34(6) -0.20(4) 0.20(5)
C40 0.059(15) 0.084(17) 0.13(2) 0.019(14) 0.021(13) 0.005(12)
C16 0.059(16) 0.10(2) 0.31(4) 0.02(2) 0.04(2) 0.012(15)
C41 0.096(19) 0.095(19) 0.102(18) -0.001(15) 0.001(15) -0.019(17)
O15 0.081(10) 0.127(12) 0.063(9) -0.001(8) 0.026(8) 0.010(9)
C15 0.077(14) 0.070(12) 0.030(11) 0.023(9) -0.020(10) -0.002(11)
C4 0.058(15) 0.13(2) 0.080(15) 0.015(14) 0.001(11) -0.028(14)
C10 0.16(3) 0.19(3) 0.049(16) 0.05(2) 0.020(19) 0.01(2)
C30 0.094(16) 0.095(15) 0.050(13) -0.005(12) 0.022(12) -0.004(13)
C11 0.30(6) 0.15(3) 0.13(3) 0.07(3) 0.11(4) 0.14(4)
C17 0.12(2) 0.21(3) 0.12(2) 0.03(2) 0.06(2) 0.04(2)
C12 0.37(6) 0.10(2) 0.053(17) -0.045(17) 0.00(3) -0.04(3)
O30 0.112(12) 0.110(12) 0.069(10) -0.004(9) 0.022(9) 0.002(10)
C18 0.08(2) 0.46(7) 0.18(3) -0.11(4) 0.05(2) 0.05(3)
C19 0.19(3) 0.21(4) 0.10(3) 0.00(2) 0.07(2) -0.02(3)
O23 0.072(10) 0.103(12) 0.154(15) 0.002(10) 0.011(11) -0.028(9)
C23 0.055(12) 0.073(14) 0.104(16) 0.002(12) -0.008(13) -0.022(11)

loop_
_atom_type_symbol
_atom_type_description
_atom_type_scat_dispersion_real
_atom_type_scat_dispersion_imag
_atom_type_scat_source
C C 0.0033 0.0016 'International Tables Vol C Tables 4.2.6.8 and 6.1.1.4'
H H 0 0 'International Tables Vol C Tables 4.2.6.8 and 6.1.1.4'
O O 0.0106 0.006 'International Tables Vol C Tables 4.2.6.8 and 6.1.1.4'
P P 0.1023 0.0942 'International Tables Vol C Tables 4.2.6.8 and 6.1.1.4'
Ru Ru -1.2594 0.8363 'International Tables Vol C Tables 4.2.6.8 and 6.1.1.4'
Te Te -0.5308 1.6751 'International Tables Vol C Tables 4.2.6.8 and 6.1.1.4'

loop_
_geom_angle_atom_site_label_1
_geom_angle_atom_site_label_2
_geom_angle_atom_site_label_3
_geom_angle
Ru3 Te1 Ru2 80.28(5)
Ru3 Te1 Ru1 80.21(5)
Ru2 Te1 Ru1 95.67(5)
Ru2 Te2 Ru1 96.39(5)
Ru2 Te2 Ru3 80.29(5)
Ru1 Te2 Ru3 80.23(5)
C15 Ru2 C14 94.9(7)
C15 Ru2 P2 93.9(5)
C14 Ru2 P2 89.9(6)
C15 Ru2 Te4 90.2(5)
C14 Ru2 Te4 86.9(6)
P2 Ru2 Te4 175.02(13)
C15 Ru2 Te2 87.5(5)
C14 Ru2 Te2 172.4(6)
P2 Ru2 Te2 97.14(11)
Te4 Ru2 Te2 85.86(5)
C15 Ru2 Te1 162.4(5)
C14 Ru2 Te1 100.7(5)
P2 Ru2 Te1 94.08(12)
Te4 Ru2 Te1 82.76(5)
Te2 Ru2 Te1 75.99(5)
C30 Ru1 C31 94.5(8)
C30 Ru1 P1 90.2(6)
C31 Ru1 P1 92.6(5)
C30 Ru1 Te3 87.8(6)
C31 Ru1 Te3 88.6(5)
P1 Ru1 Te3 177.79(13)
C30 Ru1 Te2 170.2(6)
C31 Ru1 Te2 92.9(6)
P1 Ru1 Te2 95.85(11)
Te3 Ru1 Te2 85.97(5)
C30 Ru1 Te1 95.9(6)
C31 Ru1 Te1 166.1(5)
P1 Ru1 Te1 96.54(11)
Te3 Ru1 Te1 82.68(5)
Te2 Ru1 Te1 75.85(5)
C16 Te4 Ru3 115.6(11)
C16 Te4 Ru2 106.2(7)
Ru3 Te4 Ru2 83.75(5)
C24 Te3 Ru3 106.5(5)
C24 Te3 Ru1 109.7(6)
Ru3 Te3 Ru1 83.85(5)
C22 Ru3 C23 93.2(9)
C22 Ru3 Te3 90.6(6)
C23 Ru3 Te3 94.0(6)
C22 Ru3 Te4 94.2(6)
C23 Ru3 Te4 97.8(6)
Te3 Ru3 Te4 166.98(7)
C22 Ru3 Te1 93.4(6)
C23 Ru3 Te1 173.1(6)
Te3 Ru3 Te1 83.80(5)
Te4 Ru3 Te1 83.86(5)
C22 Ru3 Te2 168.8(6)
C23 Ru3 Te2 97.8(6)
Te3 Ru3 Te2 86.54(5)
Te4 Ru3 Te2 86.41(5)
Te1 Ru3 Te2 75.61(5)
C1 P1 C32 101.1(7)
C1 P1 C38 105.4(8)
C32 P1 C38 100.5(8)
C1 P1 Ru1 119.0(5)
C32 P1 Ru1 109.0(5)
C38 P1 Ru1 118.8(6)
C8 P2 C2 100.8(10)
C8 P2 C1 103.1(8)
C2 P2 C1 104.8(8)
C8 P2 Ru2 110.0(6)
C2 P2 Ru2 118.1(7)
C1 P2 Ru2 117.7(5)
C7 C2 C3 119.9(18)
C7 C2 P2 120.3(17)
C3 C2 P2 119.7(14)
C36 C35 C34 120(2)
C37 C32 C33 117.6(16)
C37 C32 P1 118.2(14)
C33 C32 P1 124.0(13)
C32 C37 C36 121.2(18)
C43 C38 C39 119.0(18)
C43 C38 P1 121.1(15)
C39 C38 P1 119.9(15)
C4 C5 C6 122(2)
C35 C36 C37 119.0(19)
C29 C24 C25 117(2)
C29 C24 Te3 126.0(16)
C25 C24 Te3 117.1(18)
C2 C7 C6 120(2)
C5 C6 C7 118.2(19)
C9 C8 C13 117(2)
C9 C8 P2 118.0(17)
C13 C8 P2 124.8(19)
P1 C1 P2 118.7(8)
O14 C14 Ru2 173.0(16)
C27 C28 C29 119(2)
C38 C39 C40 120.5(17)
C8 C9 C10 121(3)
C34 C33 C32 120.9(17)
O22 C22 Ru3 177(2)
C24 C29 C28 123(2)
C4 C3 C2 117.8(18)
O31 C31 Ru1 180(2)
C24 C25 C26 118(2)
C35 C34 C33 121(2)
C28 C27 C26 121(3)
C41 C42 C43 118(2)
C19 C20 C21 142(4)
C20 C21 C16 84(5)
C38 C43 C42 121(2)
C8 C13 C12 117(3)
C27 C26 C25 122(3)
C41 C40 C39 118(2)
C17 C16 C21 137(3)
C17 C16 Te4 119(3)
C21 C16 Te4 104(3)
C42 C41 C40 123(2)
O15 C15 Ru2 177.5(17)
C5 C4 C3 122(2)
C11 C10 C9 122(4)
O30 C30 Ru1 175.2(19)
C10 C11 C12 121(4)
C18 C17 C16 126(3)
C11 C12 C13 121(3)
C17 C18 C19 108(3)
C20 C19 C18 122(3)
O23 C23 Ru3 178.3(19)

loop_
_geom_bond_atom_site_label_1
_geom_bond_atom_site_label_2
_geom_bond_distance
Te1 Ru3 2.7758(18)
Te1 Ru2 2.7795(18)
Te1 Ru1 2.7839(18)
Te2 Ru2 2.7640(17)
Te2 Ru1 2.7678(18)
Te2 Ru3 2.7908(18)
Ru2 C15 1.90(2)
Ru2 C14 1.90(2)
Ru2 P2 2.340(4)
Ru2 Te4 2.7107(18)
Ru1 C30 1.86(2)
Ru1 C31 1.89(2)
Ru1 P1 2.340(5)
Ru1 Te3 2.7068(19)
Te4 C16 2.11(3)
Te4 Ru3 2.654(2)
Te3 C24 2.11(2)
Te3 Ru3 2.654(2)
Ru3 C22 1.84(2)
Ru3 C23 1.88(2)
P1 C1 1.811(17)
P1 C32 1.830(17)
P1 C38 1.839(18)
P2 C8 1.78(2)
P2 C2 1.846(19)
P2 C1 1.856(14)
C2 C7 1.40(2)
C2 C3 1.41(2)
C35 C36 1.35(3)
C35 C34 1.36(3)
C32 C37 1.38(2)
C32 C33 1.38(2)
C37 C36 1.41(2)
C38 C43 1.37(3)
C38 C39 1.37(2)
C5 C4 1.34(3)
C5 C6 1.38(3)
C24 C29 1.36(3)
C24 C25 1.37(3)
C7 C6 1.42(3)
O14 C14 1.147(19)
C8 C9 1.37(3)
C8 C13 1.38(3)
C28 C27 1.30(3)
C28 C29 1.37(3)
O31 C31 1.147(19)
C39 C40 1.40(3)
C9 C10 1.41(3)
C33 C34 1.37(2)
O22 C22 1.15(2)
C3 C4 1.41(2)
C25 C26 1.41(4)
C27 C26 1.32(4)
C42 C41 1.33(3)
C42 C43 1.40(3)
C20 C19 1.39(4)
C20 C21 1.66(7)
C21 C16 1.79(7)
C13 C12 1.46(4)
C40 C41 1.37(3)
C16 C17 1.43(4)
O15 C15 1.142(19)
C10 C11 1.25(5)
C30 O30 1.13(2)
C11 C12 1.32(5)
C17 C18 1.37(3)
C18 C19 1.57(4)
O23 C23 1.108(19)
